data_2022903
loop_
_publ_author_name
'Comboni, Davide'
'Poreba, Tomasz'
'Pagliaro, Francesco'
'Battiston, Tommaso'
'Lotti, Paolo'
'Gatta, Giacomo Diego'
'Garbarino, Gaston'
'Hanfland, Michael'

_publ_section_title
;
 Crystal structure of the high-P polymorph of Ca2B6O6(OH)10&#x00B7;2(H2O)
 (meyerhofferite)
;
_journal_coeditor_code DK5106
_journal_issue 6
_journal_name_full 'Acta Crystallographica Section B Structural Science, Crystal Engineering and Materials'
_journal_page_first 940
_journal_page_last 945
_journal_paper_doi 10.1107/S2052520621009768
_journal_volume 77
_journal_year 2021
_chemical_formula_structural 'Ca (B3 O3 (O H)5) (H2 O)'
_chemical_formula_sum 'B3 Ca H7 O9'
_chemical_formula_weight 223.6
_chemical_name_common meyerhofferite
_space_group_IT_number 2
_space_group_name_Hall '-P 1'
_space_group_name_H-M_alt 'P -1'
_symmetry_cell_setting triclinic
_symmetry_Int_Tables_number 2
_symmetry_space_group_name_Hall '-P 1'
_symmetry_space_group_name_H-M 'P -1'
_audit_creation_date 2021-04-028
_audit_creation_method
;
'Jana2006 Version : 14/01/2019'
;
_cell_angle_alpha 89.922(3)
_cell_angle_beta 103.380(10)
_cell_angle_gamma 86.859(10)
_cell_formula_units_Z 2
_cell_length_a 6.465(3)
_cell_length_b 8.059(3)
_cell_length_c 6.388(3)
_cell_measurement_pressure 3140000
_cell_measurement_reflns_used 718
_cell_measurement_temperature 293
_cell_measurement_theta_max 19.5850
_cell_measurement_theta_min 2.3780
_cell_volume 323.3(2)
_computing_cell_refinement 'CrysAlisPro 1.171.39.46 (Rigaku OD, 2018)'
_computing_data_collection 'CrysAlisPro 1.171.39.46 (Rigaku OD, 2018)'
_computing_data_reduction 'CrysAlisPro 1.171.39.46 (Rigaku OD, 2018)'
_computing_structure_refinement 'Jana2006 (Petricek et al., 2014)'
_computing_structure_solution 'Olex2 (Dolomanov et al., 2009)'
_diffrn_ambient_pressure 3140000
_diffrn_ambient_temperature 293(1)
_diffrn_detector 'Eiger2 9M CdTe'
_diffrn_measured_fraction_theta_full 0.30
_diffrn_measured_fraction_theta_max 0.16
_diffrn_measurement_details
;
List of Runs (angles in degrees, time in seconds):
RUN    TYPE OF SCAN  START(DEG)   END(DEG)    # FRAMES    EXP(SEC)   OMEGA(DEG)  THETA(DEG)  KAPPA(DEG)   PHI(DEG) 
Run 1 Omega scan: (-32.000 - 32.000,128 frames, 0.200 sec, 0.500 deg) at th=0.000, ka=0.000,ph=0.000 (rot geo dd=199.206)
  1       OMEGA       -32.00000    32.00000         128      0.20000    n/a        -0.01874     0.00000     0.00000
;
_diffrn_measurement_device ID15b
_diffrn_measurement_device_type beamline
_diffrn_measurement_method 'omega scans'
_diffrn_orient_matrix_type 'CrysAlisPro convention (1999,Acta A55,543-557)'
_diffrn_orient_matrix_UB_11 -0.065312
_diffrn_orient_matrix_UB_12 0.005584
_diffrn_orient_matrix_UB_13 -0.013494
_diffrn_orient_matrix_UB_21 0.003872
_diffrn_orient_matrix_UB_22 0.047299
_diffrn_orient_matrix_UB_23 0.023853
_diffrn_orient_matrix_UB_31 -0.000466
_diffrn_orient_matrix_UB_32 0.018331
_diffrn_orient_matrix_UB_33 -0.060132
_diffrn_radiation_collimation '0.2 mm  double pinhole'
_diffrn_radiation_monochromator silicon
_diffrn_radiation_probe x-ray
_diffrn_radiation_type synchrotron
_diffrn_radiation_wavelength 0.41066
_diffrn_reflns_av_R_equivalents 0.0126
_diffrn_reflns_av_unetI/netI 0.0164
_diffrn_reflns_limit_h_max 2
_diffrn_reflns_limit_h_min -4
_diffrn_reflns_limit_k_max 12
_diffrn_reflns_limit_k_min -12
_diffrn_reflns_limit_l_max 9
_diffrn_reflns_limit_l_min -9
_diffrn_reflns_number 718
_diffrn_reflns_theta_full 12.09
_diffrn_reflns_theta_max 19.59
_diffrn_reflns_theta_min 2.28
_diffrn_source 'ESRF: Synchrotron radiation'
_diffrn_source_power '200 mA'
_diffrn_source_type 'undulator, IVU20c'
_diffrn_source_voltage 30keV
_diffrn_standards_decay_% 0.5(1)
_diffrn_standards_interval_count 15
_exptl_absorpt_coefficient_mu 0.224
_exptl_absorpt_correction_type none
_exptl_absorpt_process_details none
_exptl_crystal_colour colourless
_exptl_crystal_density_diffrn 2.2244
_exptl_crystal_description 'prismatic habit'
_exptl_crystal_F_000 214
_exptl_crystal_size_max 0.020
_exptl_crystal_size_mid 0.010
_exptl_crystal_size_min 0.010
_refine_diff_density_max 0.33
_refine_diff_density_min -0.27
_refine_ls_extinction_coef none
_refine_ls_extinction_method none
_refine_ls_goodness_of_fit_gt 3.63
_refine_ls_goodness_of_fit_ref 3.48
_refine_ls_hydrogen_treatment undef
_refine_ls_number_constraints 0
_refine_ls_number_parameters 53
_refine_ls_number_reflns 479
_refine_ls_number_restraints 0
_refine_ls_R_factor_all 0.0493
_refine_ls_R_factor_gt 0.0465
_refine_ls_shift/su_max 0.0148
_refine_ls_shift/su_mean 0.0041
_refine_ls_structure_factor_coef F
_refine_ls_weighting_details w=1/(\s^2^(F)+0.0001F^2^)
_refine_ls_weighting_scheme sigma
_refine_ls_wR_factor_gt 0.0620
_refine_ls_wR_factor_ref 0.0627
_reflns_number_gt 437
_reflns_number_total 479
_reflns_threshold_expression I>3\s(I)
_cod_data_source_file dk5106sup1.cif
_cod_data_source_block I_3.14GPa
_cod_depositor_comments
;
The following automatic conversions were performed:

data item '_diffrn_radiation_probe' value 'X-ray' was changed to
'x-ray' in accordance with the
/home/data/users/saulius/crontab/automatic-downloads/rss-feeds/IUCr/lib/dictionaries/cif_core.dic
dictionary named 'cif_core.dic' version 2.4.2 last updated on
2011-04-26.

Automatic conversion script
Id: cif_fix_values 8170 2020-07-09 18:12:32Z antanas 
;
_cod_original_formula_sum 'H7 B3 Ca1 O9'
_cod_database_code 2022903

loop_
_space_group_symop_id
_space_group_symop_operation_xyz
1 x,y,z
2 -x,-y,-z

loop_
_atom_site_label
_atom_site_type_symbol
_atom_site_fract_x
_atom_site_fract_y
_atom_site_fract_z
_atom_site_adp_type
_atom_site_U_iso_or_equiv
_atom_site_site_symmetry_multiplicity
_atom_site_occupancy
_atom_site_calc_flag
_atom_site_refinement_flags
_atom_site_disorder_assembly
_atom_site_disorder_group
Ca Ca 0.0100(5) 0.37346(11) 0.24576(17) Uiso 0.0125(3) 2 1 d . . .
B1 B 0.310(3) 0.8070(7) 0.4896(11) Uiso 0.0135(10) 2 1 d . . .
B2 B 0.295(4) 0.6347(7) 0.1720(11) Uiso 0.0137(11) 2 1 d . . .
B3 B 0.053(3) 0.2623(6) 0.7058(10) Uiso 0.0139(10) 2 1 d . . .
O1 O 0.411(2) 0.7404(4) 0.3383(7) Uiso 0.0179(8) 2 1 d . . .
O2 O 0.4387(18) 0.8965(4) 0.6594(6) Uiso 0.0154(7) 2 1 d . . .
O3 O 0.111(2) 0.7868(4) 0.4910(7) Uiso 0.0141(7) 2 1 d . . .
O4 O 0.346(2) 0.4576(4) 0.2144(7) Uiso 0.0179(8) 2 1 d . . .
O5 O 0.061(2) 0.6539(4) 0.1465(7) Uiso 0.0131(8) 2 1 d . . .
O6 O 0.1791(19) 0.3841(4) 0.6245(6) Uiso 0.0142(7) 2 1 d . . .
O7 O 0.153(2) 0.0979(4) 0.2161(6) Uiso 0.0172(8) 2 1 d . . .
O8 O 0.170(2) 0.1184(4) 0.8114(7) Uiso 0.0175(8) 2 1 d . . .
O9 O 0.3386(19) 0.6788(4) 0.9620(6) Uiso 0.0165(8) 2 1 d . . .

loop_
_atom_site_aniso_label
_atom_site_aniso_type_symbol
_atom_site_aniso_U_11
_atom_site_aniso_U_22
_atom_site_aniso_U_33
_atom_site_aniso_U_12
_atom_site_aniso_U_13
_atom_site_aniso_U_23
? ? ? ? ? ? ? ?

loop_
_atom_type_symbol
_atom_type_scat_dispersion_real
_atom_type_scat_dispersion_imag
_atom_type_scat_source
B -0.0004 0.0002 'International Tables Vol C tables 4.2.6.8 and 6.1.1.1'
Ca 0.0949 0.1047 'International Tables Vol C tables 4.2.6.8 and 6.1.1.1'
O 0.0018 0.0018 'International Tables Vol C tables 4.2.6.8 and 6.1.1.1'

loop_
_exptl_crystal_face_index_h
_exptl_crystal_face_index_k
_exptl_crystal_face_index_l
_exptl_crystal_face_perp_dist
? ? ? ?

loop_
_geom_angle_atom_site_label_1
_geom_angle_atom_site_label_2
_geom_angle_atom_site_label_3
_geom_angle_site_symmetry_1
_geom_angle_site_symmetry_2
_geom_angle_site_symmetry_3
_geom_angle
_geom_angle_publ_flag
B2 Ca B2 . . 2_565 102.1(4) ?
B2 Ca B3 . . 2_566 52.7(5) ?
B2 Ca O3 . . 2_566 146.2(2) ?
B2 Ca O4 . . . 28.9(4) ?
B2 Ca O5 . . . 29.6(5) ?
B2 Ca O5 . . 2_565 83.7(3) ?
B2 Ca O6 . . . 87.7(3) ?
B2 Ca O6 . . 2_566 81.9(4) ?
B2 Ca O7 . . . 113.4(4) ?
B2 Ca O9 . . 2_566 128.0(3) ?
B2 Ca B3 2_565 . 2_566 94.3(2) ?
B2 Ca O3 2_565 . 2_566 110.1(4) ?
B2 Ca O4 2_565 . . 112.2(4) ?
B2 Ca O5 2_565 . . 85.5(3) ?
B2 Ca O5 2_565 . 2_565 30.3(5) ?
B2 Ca O6 2_565 . . 165.3(5) ?
B2 Ca O6 2_565 . 2_566 94.1(3) ?
B2 Ca O7 2_565 . . 93.6(2) ?
B2 Ca O9 2_565 . 2_566 30.2(4) ?
B3 Ca O3 2_566 . 2_566 113.2(3) ?
B3 Ca O4 2_566 . . 80.2(4) ?
B3 Ca O5 2_566 . . 29.5(4) ?
B3 Ca O5 2_566 . 2_565 102.04(15) ?
B3 Ca O6 2_566 . . 82.89(17) ?
B3 Ca O6 2_566 . 2_566 29.7(4) ?
B3 Ca O7 2_566 . . 165.4(5) ?
B3 Ca O9 2_566 . 2_566 98.5(3) ?
O3 Ca O4 2_566 . . 134.2(3) ?
O3 Ca O5 2_566 . . 142.4(2) ?
O3 Ca O5 2_566 . 2_565 129.9(3) ?
O3 Ca O6 2_566 . . 58.7(3) ?
O3 Ca O6 2_566 . 2_566 85.6(2) ?
O3 Ca O7 2_566 . . 75.3(3) ?
O3 Ca O9 2_566 . 2_566 81.1(3) ?
O4 Ca O5 . . . 58.3(4) ?
O4 Ca O5 . . 2_565 84.6(3) ?
O4 Ca O6 . . . 81.6(3) ?
O4 Ca O6 . . 2_566 107.6(3) ?
O4 Ca O7 . . . 85.4(3) ?
O4 Ca O9 . . 2_566 142.5(2) ?
O5 Ca O5 . . 2_565 80.30(15) ?
O5 Ca O6 . . . 98.50(18) ?
O5 Ca O6 . . 2_566 58.6(3) ?
O5 Ca O7 . . . 139.6(4) ?
O5 Ca O9 . . 2_566 103.8(3) ?
O5 Ca O6 2_565 . . 164.3(5) ?
O5 Ca O6 2_565 . 2_566 115.2(2) ?
O5 Ca O7 2_565 . . 79.07(17) ?
O5 Ca O9 2_565 . 2_566 58.8(4) ?
O6 Ca O6 . . 2_566 76.3(2) ?
O6 Ca O7 . . . 92.43(18) ?
O6 Ca O9 . . 2_566 135.8(4) ?
O6 Ca O7 2_566 . . 160.9(3) ?
O6 Ca O9 2_566 . 2_566 83.5(3) ?
O7 Ca O9 . . 2_566 94.6(3) ?
B2 B1 B3 . . 2_566 64.7(7) ?
B2 B1 O1 . . . 31.4(7) ?
B2 B1 O2 . . . 147.5(14) ?
B2 B1 O3 . . . 93.0(8) ?
B2 B1 O5 . . . 32.5(6) ?
B2 B1 O7 . . 1_565 90.5(3) ?
B3 B1 O1 2_566 . . 95.3(7) ?
B3 B1 O2 2_566 . . 147.6(11) ?
B3 B1 O3 2_566 . . 30.6(4) ?
B3 B1 O5 2_566 . . 32.2(4) ?
B3 B1 O7 2_566 . 1_565 76.0(4) ?
O1 B1 O2 . . . 116.3(15) ?
O1 B1 O3 . . . 124.4(9) ?
O1 B1 O5 . . . 63.2(6) ?
O1 B1 O7 . . 1_565 91.2(4) ?
O2 B1 O3 . . . 119.3(10) ?
O2 B1 O5 . . . 176.2(4) ?
O2 B1 O7 . . 1_565 95.4(3) ?
O3 B1 O5 . . . 61.6(5) ?
O3 B1 O7 . . 1_565 86.4(6) ?
O5 B1 O7 . . 1_565 80.9(3) ?
Ca B2 Ca . . 2_565 77.9(4) ?
Ca B2 B1 . . . 101.6(7) ?
Ca B2 B3 . . 2_566 63.5(5) ?
Ca B2 O1 . . . 125.0(7) ?
Ca B2 O3 . . . 79.3(5) ?
Ca B2 O4 . . . 51.5(8) ?
Ca B2 O5 . . . 53.4(5) ?
Ca B2 O9 . . 1_554 125.7(6) ?
Ca B2 B1 2_565 . . 132.8(8) ?
Ca B2 B3 2_565 . 2_566 81.3(6) ?
Ca B2 O1 2_565 . . 145.6(4) ?
Ca B2 O3 2_565 . . 112.1(7) ?
Ca B2 O4 2_565 . . 100.8(5) ?
Ca B2 O5 2_565 . . 56.7(4) ?
Ca B2 O9 2_565 . 1_554 54.5(6) ?
B1 B2 B3 . . 2_566 58.4(6) ?
B1 B2 O1 . . . 29.6(7) ?
B1 B2 O3 . . . 27.5(5) ?
B1 B2 O4 . . . 115.7(4) ?
B1 B2 O5 . . . 84.8(8) ?
B1 B2 O9 . . 1_554 129.0(6) ?
B3 B2 O1 2_566 . . 87.2(9) ?
B3 B2 O3 2_566 . . 31.9(4) ?
B3 B2 O4 2_566 . . 112.2(11) ?
B3 B2 O5 2_566 . . 26.5(4) ?
B3 B2 O9 2_566 . 1_554 123.8(9) ?
O1 B2 O3 . . . 57.0(7) ?
O1 B2 O4 . . . 113.6(9) ?
O1 B2 O5 . . . 113.1(11) ?
O1 B2 O9 . . 1_554 109.3(12) ?
O3 B2 O4 . . . 112.3(7) ?
O3 B2 O5 . . . 58.3(6) ?
O3 B2 O9 . . 1_554 138.5(5) ?
O4 B2 O5 . . . 104.5(12) ?
O4 B2 O9 . . 1_554 109.0(9) ?
O5 B2 O9 . . 1_554 107.0(9) ?
Ca B3 B1 2_566 . 2_566 100.8(5) ?
Ca B3 B2 2_566 . 2_566 63.8(3) ?
Ca B3 O1 2_566 . 2_566 84.9(4) ?
Ca B3 O3 2_566 . 2_566 107.1(5) ?
Ca B3 O5 2_566 . 2_566 53.6(3) ?
Ca B3 O6 2_566 . . 56.9(4) ?
Ca B3 O8 2_566 . . 142.1(6) ?
B1 B3 B2 2_566 . 2_566 56.9(6) ?
B1 B3 O1 2_566 . 2_566 27.7(4) ?
B1 B3 O3 2_566 . 2_566 26.1(7) ?
B1 B3 O5 2_566 . 2_566 83.5(10) ?
B1 B3 O6 2_566 . . 123.3(6) ?
B1 B3 O8 2_566 . . 110.8(7) ?
B2 B3 O1 2_566 . 2_566 29.5(3) ?
B2 B3 O3 2_566 . 2_566 81.1(9) ?
B2 B3 O5 2_566 . 2_566 26.6(6) ?
B2 B3 O6 2_566 . . 119.5(6) ?
B2 B3 O8 2_566 . . 117.6(9) ?
O1 B3 O3 2_566 . 2_566 53.2(8) ?
O1 B3 O5 2_566 . 2_566 55.9(8) ?
O1 B3 O6 2_566 . . 129.8(7) ?
O1 B3 O8 2_566 . . 114.2(9) ?
O3 B3 O5 2_566 . 2_566 107.6(13) ?
O3 B3 O6 2_566 . . 104.7(6) ?
O3 B3 O8 2_566 . . 110.4(5) ?
O5 B3 O6 2_566 . . 108.9(5) ?
O5 B3 O8 2_566 . . 108.9(6) ?
O6 B3 O8 . . . 115.8(14) ?
B1 O1 B2 . . . 119.0(14) ?
B1 O1 B3 . . 2_566 57.0(8) ?
B1 O1 O2 . . . 32.5(7) ?
B1 O1 O3 . . . 27.0(8) ?
B1 O1 O4 . . . 119.7(8) ?
B1 O1 O5 . . . 86.6(9) ?
B1 O1 O6 . . 2_666 131.1(7) ?
B1 O1 O9 . . 1_554 140.1(9) ?
B2 O1 B3 . . 2_566 63.2(10) ?
B2 O1 O2 . . . 151.2(12) ?
B2 O1 O3 . . . 92.0(11) ?
B2 O1 O4 . . . 33.2(4) ?
B2 O1 O5 . . . 33.7(9) ?
B2 O1 O6 . . 2_666 101.3(9) ?
B2 O1 O9 . . 1_554 35.6(6) ?
B3 O1 O2 2_566 . . 89.2(5) ?
B3 O1 O3 2_566 . . 30.7(3) ?
B3 O1 O4 2_566 . . 79.3(4) ?
B3 O1 O5 2_566 . . 29.8(3) ?
B3 O1 O6 2_566 . 2_666 158.1(2) ?
B3 O1 O9 2_566 . 1_554 86.1(4) ?
O2 O1 O3 . . . 59.4(4) ?
O2 O1 O4 . . . 139.0(3) ?
O2 O1 O5 . . . 119.0(6) ?
O2 O1 O6 . . 2_666 102.4(4) ?
O2 O1 O9 . . 1_554 159.6(2) ?
O3 O1 O4 . . . 98.3(5) ?
O3 O1 O5 . . . 59.9(4) ?
O3 O1 O6 . . 2_666 149.6(2) ?
O3 O1 O9 . . 1_554 116.5(6) ?
O4 O1 O5 . . . 56.7(4) ?
O4 O1 O6 . . 2_666 79.8(4) ?
O4 O1 O9 . . 1_554 59.27(17) ?
O5 O1 O6 . . 2_666 134.3(3) ?
O5 O1 O9 . . 1_554 58.8(4) ?
O6 O1 O9 2_666 . 1_554 88.8(4) ?
B1 O2 O1 . . . 31.3(8) ?
B1 O2 O2 . . 2_676 89.3(5) ?
B1 O2 O3 . . . 28.9(8) ?
B1 O2 O7 . . 2_666 130.3(9) ?
B1 O2 O8 . . 1_565 107.3(9) ?
B1 O2 O9 . . . 89.7(5) ?
O1 O2 O2 . . 2_676 71.8(2) ?
O1 O2 O3 . . . 60.2(4) ?
O1 O2 O7 . . 2_666 99.8(5) ?
O1 O2 O8 . . 1_565 134.7(5) ?
O1 O2 O9 . . . 105.6(2) ?
O2 O2 O3 2_676 . . 106.9(3) ?
O2 O2 O7 2_676 . 2_666 75.4(4) ?
O2 O2 O8 2_676 . 1_565 100.4(2) ?
O2 O2 O9 2_676 . . 176.1(4) ?
O3 O2 O7 . . 2_666 156.3(3) ?
O3 O2 O8 . . 1_565 81.5(4) ?
O3 O2 O9 . . . 73.7(3) ?
O7 O2 O8 2_666 . 1_565 121.8(3) ?
O7 O2 O9 2_666 . . 102.5(3) ?
O8 O2 O9 1_565 . . 83.4(3) ?
Ca O3 B1 2_566 . . 125.5(5) ?
Ca O3 B2 2_566 . . 122.1(2) ?
Ca O3 B3 2_566 . 2_566 97.7(7) ?
Ca O3 O1 2_566 . . 130.5(3) ?
Ca O3 O2 2_566 . . 108.5(2) ?
Ca O3 O5 2_566 . . 112.9(3) ?
Ca O3 O6 2_566 . 2_566 60.7(3) ?
Ca O3 O7 2_566 . 2_566 51.9(2) ?
Ca O3 O8 2_566 . 2_566 113.7(6) ?
B1 O3 B2 . . . 59.6(6) ?
B1 O3 B3 . . 2_566 123.3(9) ?
B1 O3 O1 . . . 28.6(4) ?
B1 O3 O2 . . . 31.8(4) ?
B1 O3 O5 . . . 89.9(6) ?
B1 O3 O6 . . 2_566 144.8(5) ?
B1 O3 O7 . . 2_566 132.2(4) ?
B1 O3 O8 . . 2_566 120.3(5) ?
B2 O3 B3 . . 2_566 67.0(8) ?
B2 O3 O1 . . . 31.0(4) ?
B2 O3 O2 . . . 91.3(6) ?
B2 O3 O5 . . . 31.5(5) ?
B2 O3 O6 . . 2_566 87.2(4) ?
B2 O3 O7 . . 2_566 168.1(6) ?
B2 O3 O8 . . 2_566 84.3(4) ?
B3 O3 O1 2_566 . . 96.1(8) ?
B3 O3 O2 2_566 . . 152.5(8) ?
B3 O3 O5 2_566 . . 35.6(7) ?
B3 O3 O6 2_566 . 2_566 37.0(5) ?
B3 O3 O7 2_566 . 2_566 102.5(9) ?
B3 O3 O8 2_566 . 2_566 33.6(3) ?
O1 O3 O2 . . . 60.4(4) ?
O1 O3 O5 . . . 61.6(4) ?
O1 O3 O6 . . 2_566 117.6(3) ?
O1 O3 O7 . . 2_566 160.8(4) ?
O1 O3 O8 . . 2_566 103.7(4) ?
O2 O3 O5 . . . 121.7(6) ?
O2 O3 O6 . . 2_566 165.3(3) ?
O2 O3 O7 . . 2_566 100.3(3) ?
O2 O3 O8 . . 2_566 132.5(3) ?
O5 O3 O6 . . 2_566 60.2(4) ?
O5 O3 O7 . . 2_566 137.5(6) ?
O5 O3 O8 . . 2_566 58.5(3) ?
O6 O3 O7 2_566 . 2_566 80.9(5) ?
O6 O3 O8 2_566 . 2_566 61.8(3) ?
O7 O3 O8 2_566 . 2_566 89.5(5) ?
Ca O4 B2 . . . 99.6(11) ?
Ca O4 O1 . . . 112.6(5) ?
Ca O4 O5 . . . 61.8(4) ?
Ca O4 O9 . . 1_554 115.6(5) ?
Ca O4 O9 . . 2_666 134.4(2) ?
B2 O4 O1 . . . 33.2(5) ?
B2 O4 O5 . . . 38.1(10) ?
B2 O4 O9 . . 1_554 35.8(6) ?
B2 O4 O9 . . 2_666 115.7(10) ?
O1 O4 O5 . . . 61.9(4) ?
O1 O4 O9 . . 1_554 59.48(17) ?
O1 O4 O9 . . 2_666 112.8(5) ?
O5 O4 O9 . . 1_554 60.6(4) ?
O5 O4 O9 . . 2_666 142.0(3) ?
O9 O4 O9 1_554 . 2_666 83.8(4) ?
Ca O5 Ca . . 2_565 99.70(16) ?
Ca O5 B1 . . . 109.7(2) ?
Ca O5 B2 . . . 97.1(4) ?
Ca O5 B3 . . 2_566 96.9(6) ?
Ca O5 O1 . . . 110.7(3) ?
Ca O5 O3 . . . 100.7(2) ?
Ca O5 O4 . . . 59.9(3) ?
Ca O5 O6 . . 2_566 62.5(3) ?
Ca O5 O8 . . 2_566 123.0(6) ?
Ca O5 O9 . . 1_554 114.4(4) ?
Ca O5 B1 2_565 . . 143.3(6) ?
Ca O5 B2 2_565 . . 93.0(5) ?
Ca O5 B3 2_565 . 2_566 134.1(7) ?
Ca O5 O1 2_565 . . 118.5(5) ?
Ca O5 O3 2_565 . . 158.80(18) ?
Ca O5 O4 2_565 . . 94.5(3) ?
Ca O5 O6 2_565 . 2_566 127.8(6) ?
Ca O5 O8 2_565 . 2_566 102.6(3) ?
Ca O5 O9 2_565 . 1_554 59.4(3) ?
B1 O5 B2 . . . 62.7(5) ?
B1 O5 B3 . . 2_566 64.3(7) ?
B1 O5 O1 . . . 30.2(4) ?
B1 O5 O3 . . . 28.5(5) ?
B1 O5 O4 . . . 82.3(5) ?
B1 O5 O6 . . 2_566 86.2(4) ?
B1 O5 O8 . . 2_566 79.6(4) ?
B1 O5 O9 . . 1_554 88.0(6) ?
B2 O5 B3 . . 2_566 126.9(8) ?
B2 O5 O1 . . . 33.2(4) ?
B2 O5 O3 . . . 90.2(5) ?
B2 O5 O4 . . . 37.4(4) ?
B2 O5 O6 . . 2_566 135.3(4) ?
B2 O5 O8 . . 2_566 132.8(5) ?
B2 O5 O9 . . 1_554 36.5(4) ?
B3 O5 O1 2_566 . . 94.4(7) ?
B3 O5 O3 2_566 . . 36.8(7) ?
B3 O5 O4 2_566 . . 130.5(5) ?
B3 O5 O6 2_566 . 2_566 35.6(5) ?
B3 O5 O8 2_566 . 2_566 34.9(3) ?
B3 O5 O9 2_566 . 1_554 144.2(7) ?
O1 O5 O3 . . . 58.6(4) ?
O1 O5 O4 . . . 61.4(4) ?
O1 O5 O6 . . 2_566 113.7(3) ?
O1 O5 O8 . . 2_566 103.2(3) ?
O1 O5 O9 . . 1_554 59.5(4) ?
O3 O5 O4 . . . 100.7(4) ?
O3 O5 O6 . . 2_566 59.0(4) ?
O3 O5 O8 . . 2_566 60.9(3) ?
O3 O5 O9 . . 1_554 116.0(6) ?
O4 O5 O6 . . 2_566 112.3(3) ?
O4 O5 O8 . . 2_566 161.4(3) ?
O4 O5 O9 . . 1_554 61.1(4) ?
O6 O5 O8 2_566 . 2_566 62.3(4) ?
O6 O5 O9 2_566 . 1_554 171.8(5) ?
O8 O5 O9 2_566 . 1_554 122.2(3) ?
Ca O6 Ca . . 2_566 103.7(3) ?
Ca O6 B3 . . . 98.7(5) ?
Ca O6 O1 . . 2_666 105.7(3) ?
Ca O6 O3 . . 2_566 60.6(2) ?
Ca O6 O5 . . 2_566 113.3(5) ?
Ca O6 O8 . . . 112.1(2) ?
Ca O6 B3 2_566 . . 93.3(7) ?
Ca O6 O1 2_566 . 2_666 138.3(3) ?
Ca O6 O3 2_566 . 2_566 99.5(5) ?
Ca O6 O5 2_566 . 2_566 59.0(2) ?
Ca O6 O8 2_566 . . 115.5(4) ?
B3 O6 O1 . . 2_666 110.5(7) ?
B3 O6 O3 . . 2_566 38.2(4) ?
B3 O6 O5 . . 2_566 35.5(5) ?
B3 O6 O8 . . . 31.5(7) ?
O1 O6 O3 2_666 . 2_566 120.6(3) ?
O1 O6 O5 2_666 . 2_566 130.1(3) ?
O1 O6 O8 2_666 . . 79.3(4) ?
O3 O6 O5 2_566 . 2_566 60.8(4) ?
O3 O6 O8 2_566 . . 60.1(3) ?
O5 O6 O8 2_566 . . 58.1(3) ?
Ca O7 B1 . . 1_545 139.0(3) ?
Ca O7 O2 . . 2_666 107.2(3) ?
Ca O7 O3 . . 2_566 52.8(2) ?
Ca O7 O8 . . 1_554 97.23(17) ?
Ca O7 O8 . . 2_556 108.4(5) ?
B1 O7 O2 1_545 . 2_666 71.6(4) ?
B1 O7 O3 1_545 . 2_566 90.9(4) ?
B1 O7 O8 1_545 . 1_554 123.6(4) ?
B1 O7 O8 1_545 . 2_556 70.4(4) ?
O2 O7 O3 2_666 . 2_566 119.1(3) ?
O2 O7 O8 2_666 . 1_554 91.4(5) ?
O2 O7 O8 2_666 . 2_556 140.4(3) ?
O3 O7 O8 2_566 . 1_554 140.9(4) ?
O3 O7 O8 2_566 . 2_556 72.0(4) ?
O8 O7 O8 1_554 . 2_556 100.6(3) ?
B3 O8 O2 . . 1_545 128.5(6) ?
B3 O8 O3 . . 2_566 36.0(4) ?
B3 O8 O5 . . 2_566 36.1(5) ?
B3 O8 O6 . . . 32.7(8) ?
B3 O8 O7 . . 1_556 112.2(6) ?
B3 O8 O7 . . 2_556 100.7(9) ?
O2 O8 O3 1_545 . 2_566 107.7(3) ?
O2 O8 O5 1_545 . 2_566 164.5(3) ?
O2 O8 O6 1_545 . . 106.1(4) ?
O2 O8 O7 1_545 . 1_556 118.8(3) ?
O2 O8 O7 1_545 . 2_556 95.2(3) ?
O3 O8 O5 2_566 . 2_566 60.6(3) ?
O3 O8 O6 2_566 . . 58.1(3) ?
O3 O8 O7 2_566 . 1_556 127.6(6) ?
O3 O8 O7 2_566 . 2_556 73.6(4) ?
O5 O8 O6 2_566 . . 59.6(3) ?
O5 O8 O7 2_566 . 1_556 76.2(3) ?
O5 O8 O7 2_566 . 2_556 91.0(5) ?
O6 O8 O7 . . 1_556 123.1(2) ?
O6 O8 O7 . . 2_556 131.0(5) ?
O7 O8 O7 1_556 . 2_556 79.4(3) ?
Ca O9 B2 2_566 . 1_556 95.3(10) ?
Ca O9 O1 2_566 . 1_556 123.1(6) ?
Ca O9 O2 2_566 . . 95.7(2) ?
Ca O9 O4 2_566 . 1_556 94.2(4) ?
Ca O9 O4 2_566 . 2_666 112.5(2) ?
Ca O9 O5 2_566 . 1_556 61.8(4) ?
B2 O9 O1 1_556 . 1_556 35.0(6) ?
B2 O9 O2 1_556 . . 154.5(3) ?
B2 O9 O4 1_556 . 1_556 35.2(4) ?
B2 O9 O4 1_556 . 2_666 127.0(8) ?
B2 O9 O5 1_556 . 1_556 36.5(9) ?
O1 O9 O2 1_556 . . 121.7(3) ?
O1 O9 O4 1_556 . 1_556 61.25(18) ?
O1 O9 O4 1_556 . 2_666 120.1(5) ?
O1 O9 O5 1_556 . 1_556 61.7(4) ?
O2 O9 O4 . . 1_556 164.2(6) ?
O2 O9 O4 . . 2_666 68.6(3) ?
O2 O9 O5 . . 1_556 137.6(4) ?
O4 O9 O4 1_556 . 2_666 96.2(4) ?
O4 O9 O5 1_556 . 1_556 58.3(4) ?
O4 O9 O5 2_666 . 1_556 151.4(2) ?

loop_
_geom_bond_atom_site_label_1
_geom_bond_atom_site_label_2
_geom_bond_site_symmetry_1
_geom_bond_site_symmetry_2
_geom_bond_distance
_geom_bond_publ_flag
Ca B2 . . 2.977(17) ?
Ca B2 . 2_565 2.930(13) ?
Ca B3 . 2_566 2.968(6) ?
Ca O3 . 2_566 2.414(8) ?
Ca O4 . . 2.364(13) ?
Ca O5 . . 2.407(5) ?
Ca O5 . 2_565 2.453(5) ?
Ca O6 . . 2.417(5) ?
Ca O6 . 2_566 2.492(7) ?
Ca O7 . . 2.383(6) ?
Ca O9 . 2_566 2.395(11) ?
B1 B2 . . 2.446(10) ?
B1 B3 . 2_566 2.49(2) ?
B1 O1 . . 1.380(16) ?
B1 O2 . . 1.427(12) ?
B1 O3 . . 1.31(2) ?
B1 O5 . . 2.741(12) ?
B1 O7 . 1_565 2.914(8) ?
B2 B3 . 2_566 2.64(3) ?
B2 O1 . . 1.458(12) ?
B2 O3 . . 2.833(17) ?
B2 O4 . . 1.458(7) ?
B2 O5 . . 1.48(3) ?
B2 O9 . 1_554 1.481(14) ?
B3 O1 . 2_566 2.95(2) ?
B3 O3 . 2_566 1.515(14) ?
B3 O5 . 2_566 1.471(17) ?
B3 O6 . . 1.475(16) ?
B3 O8 . . 1.427(10) ?
O1 O2 . . 2.384(6) ?
O1 O3 . . 2.378(17) ?
O1 O4 . . 2.440(6) ?
O1 O5 . . 2.451(16) ?
O1 O6 . 2_666 2.737(17) ?
O1 O9 . 1_554 2.398(6) ?
O2 O2 . 2_676 2.906(9) ?
O2 O3 . . 2.361(15) ?
O2 O7 . 2_666 2.578(17) ?
O2 O8 . 1_565 2.756(12) ?
O2 O9 . . 2.815(9) ?
O3 O5 . . 2.410(6) ?
O3 O6 . 2_566 2.368(14) ?
O3 O7 . 2_566 2.931(14) ?
O3 O8 . 2_566 2.417(11) ?
O4 O5 . . 2.323(14) ?
O4 O9 . 1_554 2.393(6) ?
O4 O9 . 2_666 2.730(15) ?
O5 O6 . 2_566 2.397(16) ?
O5 O8 . 2_566 2.359(13) ?
O5 O9 . 1_554 2.380(17) ?
O6 O8 . . 2.459(6) ?
O7 O8 . 1_554 2.619(8) ?
O7 O8 . 2_556 2.769(14) ?

loop_
_geom_hbond_atom_site_label_D
_geom_hbond_atom_site_label_H
_geom_hbond_atom_site_label_A
_geom_hbond_site_symmetry_D
_geom_hbond_site_symmetry_H
_geom_hbond_site_symmetry_A
_geom_hbond_distance_DH
_geom_hbond_distance_HA
_geom_hbond_distance_DA
_geom_hbond_angle_DHA
_geom_hbond_publ_flag
? ? ? ? ? ? ? ? ? ? ?

loop_
_geom_torsion_atom_site_label_1
_geom_torsion_atom_site_label_2
_geom_torsion_atom_site_label_3
_geom_torsion_atom_site_label_4
_geom_torsion_site_symmetry_1
_geom_torsion_site_symmetry_2
_geom_torsion_site_symmetry_3
_geom_torsion_site_symmetry_4
_geom_torsion
_geom_torsion_publ_flag
? ? ? ? ? ? ? ? ? ?

loop_
_restr_angle_atom_site_label_1
_restr_angle_site_symmetry_1
_restr_angle_atom_site_label_2
_restr_angle_site_symmetry_2
_restr_angle_atom_site_label_3
_restr_angle_site_symmetry_3
_restr_angle_target
_restr_angle_target_weight_param
? ? ? ? ? ? ? ?

loop_
_restr_distance_atom_site_label_1
_restr_distance_site_symmetry_1
_restr_distance_atom_site_label_2
_restr_distance_site_symmetry_2
_restr_distance_target
_restr_distance_target_weight_param
? ? ? ? ? ?

loop_
_restr_equal_angle_atom_site_label_1
_restr_equal_angle_site_symmetry_1
_restr_equal_angle_atom_site_label_2
_restr_equal_angle_site_symmetry_2
_restr_equal_angle_atom_site_label_3
_restr_equal_angle_site_symmetry_3
_restr_equal_angle_class_class_id
_restr_equal_angle_class_target_weight_param
? ? ? ? ? ? ? ?

loop_
_restr_equal_distance_atom_site_label_1
_restr_equal_distance_site_symmetry_1
_restr_equal_distance_atom_site_label_2
_restr_equal_distance_site_symmetry_2
_restr_equal_distance_class_class_id
_restr_equal_distance_class_target_weight_param
? ? ? ? ? ?

loop_
_restr_equal_torsion_atom_site_label_1
_restr_equal_torsion_site_symmetry_1
_restr_equal_torsion_atom_site_label_2
_restr_equal_torsion_site_symmetry_2
_restr_equal_torsion_atom_site_label_3
_restr_equal_torsion_site_symmetry_3
_restr_equal_torsion_atom_site_label_4
_restr_equal_torsion_site_symmetry_4
_restr_equal_torsion_class_class_id
_restr_equal_torsion_class_target_weight_param
? ? ? ? ? ? ? ? ? ?

loop_
_restr_torsion_atom_site_label_1
_restr_torsion_site_symmetry_1
_restr_torsion_atom_site_label_2
_restr_torsion_site_symmetry_2
_restr_torsion_atom_site_label_3
_restr_torsion_site_symmetry_3
_restr_torsion_atom_site_label_4
_restr_torsion_site_symmetry_4
_restr_torsion_angle_target
_restr_torsion_weight_param
? ? ? ? ? ? ? ? ? ?

loop_
_jana_atom_site_adp_c_label
_jana_atom_site_adp_c_type_symbol
_jana_atom_site_adp_c_111
_jana_atom_site_adp_c_112
_jana_atom_site_adp_c_113
_jana_atom_site_adp_c_122
_jana_atom_site_adp_c_123
_jana_atom_site_adp_c_133
_jana_atom_site_adp_c_222
_jana_atom_site_adp_c_223
_jana_atom_site_adp_c_233
_jana_atom_site_adp_c_333
? ? ? ? ? ? ? ? ? ? ? ?

loop_
_jana_atom_site_adp_d_label
_jana_atom_site_adp_d_type_symbol
_jana_atom_site_adp_d_1111
_jana_atom_site_adp_d_1112
_jana_atom_site_adp_d_1113
_jana_atom_site_adp_d_1122
_jana_atom_site_adp_d_1123
_jana_atom_site_adp_d_1133
_jana_atom_site_adp_d_1222
_jana_atom_site_adp_d_1223
_jana_atom_site_adp_d_1233
_jana_atom_site_adp_d_1333
_jana_atom_site_adp_d_2222
_jana_atom_site_adp_d_2223
_jana_atom_site_adp_d_2233
_jana_atom_site_adp_d_2333
_jana_atom_site_adp_d_3333
? ? ? ? ? ? ? ? ? ? ? ? ? ? ? ? ?

loop_
_jana_atom_site_adp_e_label
_jana_atom_site_adp_e_type_symbol
_jana_atom_site_adp_e_11111
_jana_atom_site_adp_e_11112
_jana_atom_site_adp_e_11113
_jana_atom_site_adp_e_11122
_jana_atom_site_adp_e_11123
_jana_atom_site_adp_e_11133
_jana_atom_site_adp_e_11222
_jana_atom_site_adp_e_11223
_jana_atom_site_adp_e_11233
_jana_atom_site_adp_e_11333
_jana_atom_site_adp_e_12222
_jana_atom_site_adp_e_12223
_jana_atom_site_adp_e_12233
_jana_atom_site_adp_e_12333
_jana_atom_site_adp_e_13333
_jana_atom_site_adp_e_22222
_jana_atom_site_adp_e_22223
_jana_atom_site_adp_e_22233
_jana_atom_site_adp_e_22333
_jana_atom_site_adp_e_23333
_jana_atom_site_adp_e_33333
? ? ? ? ? ? ? ? ? ? ? ? ? ? ? ? ? ? ? ? ? ? ?

loop_
_jana_atom_site_adp_f_label
_jana_atom_site_adp_f_type_symbol
_jana_atom_site_adp_f_111111
_jana_atom_site_adp_f_111112
_jana_atom_site_adp_f_111113
_jana_atom_site_adp_f_111122
_jana_atom_site_adp_f_111123
_jana_atom_site_adp_f_111133
_jana_atom_site_adp_f_111222
_jana_atom_site_adp_f_111223
_jana_atom_site_adp_f_111233
_jana_atom_site_adp_f_111333
_jana_atom_site_adp_f_112222
_jana_atom_site_adp_f_112223
_jana_atom_site_adp_f_112233
_jana_atom_site_adp_f_112333
_jana_atom_site_adp_f_113333
_jana_atom_site_adp_f_122222
_jana_atom_site_adp_f_122223
_jana_atom_site_adp_f_122233
_jana_atom_site_adp_f_122333
_jana_atom_site_adp_f_123333
_jana_atom_site_adp_f_133333
_jana_atom_site_adp_f_222222
_jana_atom_site_adp_f_222223
_jana_atom_site_adp_f_222233
_jana_atom_site_adp_f_222333
_jana_atom_site_adp_f_223333
_jana_atom_site_adp_f_233333
_jana_atom_site_adp_f_333333
? ? ? ? ? ? ? ? ? ? ? ? ? ? ? ? ? ? ? ? ? ? ? ? ? ? ? ? ? ?

_cod_database_fobs_code 2022903
